data_2019538
loop_
_publ_author_name
'Yang, Wei'
'Fu, Qiang'
'Zhao, Jing'
'Cheng, Huan-Ren'
'Shi, Yao-Cheng'

_publ_section_title
;
 Two Fe~3~(\m~3~-S)~2~(CO)~8~ clusters with terminal N-heterocyclic
 carbenes
;
_journal_coeditor_code WQ3060
_journal_issue 6
_journal_name_full 'Acta Crystallographica Section C'
_journal_page_first 528
_journal_page_last 532
_journal_paper_doi 10.1107/S2053229614009310
_journal_volume 70
_journal_year 2014
_chemical_formula_iupac '[Fe3 (C3 H6 N2) S2 (C O)8]'
_chemical_formula_moiety 'C11 H6 Fe3 N2 O8 S2'
_chemical_formula_sum 'C11 H6 Fe3 N2 O8 S2'
_chemical_formula_weight 525.87
_chemical_name_systematic
;
Octacarbonyl(imidazolidinyl-\k<i>C</i>^2^)di-\m~3~-sulfido-triiron(II)(2
<i>Fe</i>---<i>Fe</i>)
;
_space_group_IT_number 2
_space_group_name_Hall '-P 1'
_symmetry_cell_setting triclinic
_symmetry_space_group_name_Hall '-P 1'
_symmetry_space_group_name_H-M 'P -1'
_atom_sites_solution_hydrogens geom
_atom_sites_solution_primary direct
_atom_sites_solution_secondary difmap
_audit_creation_method SHELXL97
_cell_angle_alpha 78.4565(14)
_cell_angle_beta 72.7596(13)
_cell_angle_gamma 67.3315(14)
_cell_formula_units_Z 2
_cell_length_a 8.7679(3)
_cell_length_b 10.0811(3)
_cell_length_c 11.8549(15)
_cell_measurement_reflns_used 4141
_cell_measurement_temperature 296
_cell_measurement_theta_max 27.51
_cell_measurement_theta_min 1.81
_cell_volume 919.07(12)
_computing_cell_refinement 'SAINT-Plus (Bruker, 2003)'
_computing_data_collection 'SMART (Bruker, 2002)'
_computing_data_reduction 'SAINT-Plus (Bruker, 2003)'
_computing_molecular_graphics
;
PLATON (Spek, 2009) and WinGX (Farrugia, 2012)
;
_computing_publication_material 'publCIF (Westrip, 2010)'
_computing_structure_refinement 'SHELXTL (Sheldrick, 2008<i>b</i>)'
_computing_structure_solution 'SIR2004 (Burla <i>et al.</i>, 2005)'
_diffrn_ambient_temperature 296
_diffrn_measured_fraction_theta_full 0.978
_diffrn_measured_fraction_theta_max 0.978
_diffrn_measurement_device_type 'Bruker APEXII CCD area-detector'
_diffrn_measurement_method '\f and \w'
_diffrn_radiation_monochromator graphite
_diffrn_radiation_source 'fine-focus sealed tube'
_diffrn_radiation_type MoK\a
_diffrn_radiation_wavelength 0.71073
_diffrn_reflns_av_R_equivalents 0.0324
_diffrn_reflns_av_sigmaI/netI 0.0406
_diffrn_reflns_limit_h_max 11
_diffrn_reflns_limit_h_min -10
_diffrn_reflns_limit_k_max 13
_diffrn_reflns_limit_k_min -13
_diffrn_reflns_limit_l_max 15
_diffrn_reflns_limit_l_min -15
_diffrn_reflns_number 7989
_diffrn_reflns_theta_full 27.51
_diffrn_reflns_theta_max 27.51
_diffrn_reflns_theta_min 1.81
_exptl_absorpt_coefficient_mu 2.603
_exptl_absorpt_correction_T_max 0.708
_exptl_absorpt_correction_T_min 0.651
_exptl_absorpt_correction_type multi-scan
_exptl_absorpt_process_details '(SADABS; Sheldrick, 2008<i>a</i>)'
_exptl_crystal_colour red
_exptl_crystal_density_diffrn 1.900
_exptl_crystal_density_method 'not measured'
_exptl_crystal_description block
_exptl_crystal_F_000 520
_exptl_crystal_size_max 0.18
_exptl_crystal_size_mid 0.13
_exptl_crystal_size_min 0.13
_refine_diff_density_max 0.467
_refine_diff_density_min -0.297
_refine_ls_extinction_coef 0.042(2)
_refine_ls_extinction_expression Fc^*^=kFc[1+0.001xFc^2^\l^3^/sin(2\q)]^-1/4^
_refine_ls_extinction_method 'SHELXTL (Sheldrick, 2008b)'
_refine_ls_goodness_of_fit_ref 1.071
_refine_ls_hydrogen_treatment mixed
_refine_ls_matrix_type full
_refine_ls_number_parameters 244
_refine_ls_number_reflns 4141
_refine_ls_number_restraints 0
_refine_ls_restrained_S_all 1.071
_refine_ls_R_factor_all 0.0305
_refine_ls_R_factor_gt 0.0267
_refine_ls_shift/su_max 0.001
_refine_ls_shift/su_mean 0.000
_refine_ls_structure_factor_coef Fsqd
_refine_ls_weighting_details 'calc w = 1/[\s^2^(Fo^2^)+(0.0423P)^2^+0.1300P] where P=(Fo^2^+2Fc^2^)/3'
_refine_ls_weighting_scheme calc
_refine_ls_wR_factor_gt 0.0769
_refine_ls_wR_factor_ref 0.0800
_reflns_number_gt 3710
_reflns_number_total 4141
_reflns_threshold_expression I>2\s(I)
_cod_data_source_file wq3060sup1.cif
_cod_data_source_block 1
_cod_depositor_comments 'Adding full bibliography for 2019538--2019539.cif.'
_cod_database_code 2019538
_cod_database_fobs_code 2019538

loop_
_symmetry_equiv_pos_as_xyz
'x, y, z'
'-x, -y, -z'

loop_
_atom_site_type_symbol
_atom_site_label
_atom_site_fract_x
_atom_site_fract_y
_atom_site_fract_z
_atom_site_U_iso_or_equiv
_atom_site_adp_type
_atom_site_calc_flag
_atom_site_refinement_flags
_atom_site_occupancy
_atom_site_symmetry_multiplicity
C C1 0.6460(3) 0.6802(2) 0.7929(2) 0.0456(5) Uani d . 1 1
C C2 0.6362(3) 0.6785(2) 0.5752(2) 0.0431(5) Uani d . 1 1
C C3 0.3538(3) 0.2950(3) 0.8391(2) 0.0524(5) Uani d . 1 1
C C4 0.6398(3) 0.0960(3) 0.9071(2) 0.0505(5) Uani d . 1 1
C C5 0.6007(4) 0.0964(3) 0.6964(2) 0.0578(6) Uani d . 1 1
C C6 0.9491(3) 0.4399(2) 0.6604(2) 0.0457(5) Uani d . 1 1
C C7 0.9582(3) 0.2074(3) 0.5769(2) 0.0497(5) Uani d . 1 1
C C8 0.9745(3) 0.1859(3) 0.7959(2) 0.0501(5) Uani d . 1 1
C C9 0.3648(3) 0.6593(2) 0.75631(17) 0.0360(4) Uani d . 1 1
C C10 0.0884(3) 0.7427(3) 0.8751(2) 0.0628(7) Uani d . 1 1
H H10A 0.0333 0.8313 0.9138 0.075 Uiso calc R 1 1
H H10B 0.0363 0.6723 0.9185 0.075 Uiso calc R 1 1
C C11 0.0801(3) 0.7700(3) 0.7454(2) 0.0597(6) Uani d . 1 1
H H11A 0.0094 0.7241 0.7313 0.072 Uiso calc R 1 1
H H11B 0.0374 0.8726 0.7204 0.072 Uiso calc R 1 1
Fe Fe1 0.60847(3) 0.56686(3) 0.71292(2) 0.03342(10) Uani d . 1 1
Fe Fe2 0.58059(4) 0.23067(3) 0.78620(3) 0.03822(10) Uani d . 1 1
Fe Fe3 0.84395(3) 0.30967(3) 0.70201(2) 0.03373(10) Uani d . 1 1
H H1N 0.289(4) 0.694(3) 0.611(3) 0.059(8) Uiso d . 1 1
H H2N 0.316(4) 0.655(3) 0.922(3) 0.065(9) Uiso d . 1 1
N N1 0.2597(2) 0.7028(3) 0.68538(18) 0.0577(6) Uani d . 1 1
N N2 0.2706(3) 0.6871(3) 0.86465(17) 0.0559(5) Uani d . 1 1
O O1 0.6707(3) 0.7485(2) 0.8464(2) 0.0759(6) Uani d . 1 1
O O2 0.6545(3) 0.7497(2) 0.48830(17) 0.0669(5) Uani d . 1 1
O O3 0.2091(3) 0.3422(3) 0.8727(2) 0.0841(7) Uani d . 1 1
O O4 0.6810(3) 0.0131(2) 0.9822(2) 0.0787(6) Uani d . 1 1
O O5 0.6102(4) 0.0136(2) 0.6405(3) 0.0954(8) Uani d . 1 1
O O6 1.0352(2) 0.5076(2) 0.63203(19) 0.0673(5) Uani d . 1 1
O O7 1.0296(3) 0.1421(3) 0.4979(2) 0.0853(7) Uani d . 1 1
O O8 1.0564(3) 0.1054(2) 0.8551(2) 0.0825(6) Uani d . 1 1
S S1 0.63208(6) 0.39129(5) 0.86325(4) 0.03702(13) Uani d . 1 1
S S2 0.61240(6) 0.38781(5) 0.62498(4) 0.03564(12) Uani d . 1 1

loop_
_atom_site_aniso_label
_atom_site_aniso_U_11
_atom_site_aniso_U_22
_atom_site_aniso_U_33
_atom_site_aniso_U_12
_atom_site_aniso_U_13
_atom_site_aniso_U_23
C1 0.0472(12) 0.0420(11) 0.0508(12) -0.0178(9) -0.0108(9) -0.0079(10)
C2 0.0412(10) 0.0395(11) 0.0466(11) -0.0145(9) -0.0097(9) -0.0004(9)
C3 0.0493(13) 0.0506(13) 0.0599(14) -0.0245(11) -0.0146(11) 0.0057(11)
C4 0.0471(12) 0.0461(12) 0.0594(14) -0.0214(10) -0.0169(10) 0.0090(11)
C5 0.0678(16) 0.0417(12) 0.0671(16) -0.0177(11) -0.0245(13) -0.0025(11)
C6 0.0449(11) 0.0449(12) 0.0462(12) -0.0169(9) -0.0059(9) -0.0076(9)
C7 0.0484(12) 0.0488(13) 0.0496(12) -0.0112(10) -0.0119(10) -0.0116(10)
C8 0.0480(12) 0.0466(12) 0.0555(13) -0.0113(10) -0.0190(10) -0.0055(10)
C9 0.0412(10) 0.0346(9) 0.0330(9) -0.0140(8) -0.0091(7) -0.0034(7)
C10 0.0430(12) 0.0763(18) 0.0519(14) -0.0075(12) -0.0011(10) -0.0114(13)
C11 0.0410(12) 0.0719(17) 0.0625(15) -0.0090(11) -0.0133(11) -0.0192(13)
Fe1 0.03642(16) 0.03113(16) 0.03280(16) -0.01207(11) -0.00879(11) -0.00204(11)
Fe2 0.04031(17) 0.03477(17) 0.04056(18) -0.01631(12) -0.01102(12) 0.00266(12)
Fe3 0.03439(16) 0.03344(16) 0.03300(16) -0.01115(11) -0.00861(11) -0.00315(11)
N1 0.0394(10) 0.0898(16) 0.0380(10) -0.0116(10) -0.0110(8) -0.0136(10)
N2 0.0452(10) 0.0753(14) 0.0333(9) -0.0032(10) -0.0096(8) -0.0110(9)
O1 0.0850(14) 0.0771(13) 0.0859(14) -0.0387(11) -0.0220(11) -0.0291(11)
O2 0.0746(12) 0.0620(11) 0.0564(11) -0.0284(10) -0.0148(9) 0.0187(9)
O3 0.0441(10) 0.0925(16) 0.1062(17) -0.0254(10) -0.0095(10) 0.0012(13)
O4 0.0773(13) 0.0734(13) 0.0841(14) -0.0334(11) -0.0390(11) 0.0391(12)
O5 0.127(2) 0.0595(13) 0.1128(19) -0.0250(13) -0.0442(16) -0.0289(13)
O6 0.0575(11) 0.0610(11) 0.0887(14) -0.0355(9) -0.0045(10) -0.0086(10)
O7 0.0868(15) 0.0880(15) 0.0683(13) -0.0063(12) -0.0097(11) -0.0426(12)
O8 0.0891(15) 0.0691(13) 0.0896(16) -0.0077(11) -0.0591(13) 0.0076(11)
S1 0.0424(3) 0.0394(3) 0.0278(2) -0.0127(2) -0.00969(18) -0.00136(19)
S2 0.0422(3) 0.0358(2) 0.0311(2) -0.01377(19) -0.01277(19) -0.00166(18)

loop_
_atom_type_symbol
_atom_type_description
_atom_type_scat_dispersion_real
_atom_type_scat_dispersion_imag
_atom_type_scat_source
C C 0.0033 0.0016 'International Tables Vol C Tables 4.2.6.8 and 6.1.1.4'
H H 0.0000 0.0000 'International Tables Vol C Tables 4.2.6.8 and 6.1.1.4'
N N 0.0061 0.0033 'International Tables Vol C Tables 4.2.6.8 and 6.1.1.4'
O O 0.0106 0.0060 'International Tables Vol C Tables 4.2.6.8 and 6.1.1.4'
S S 0.1246 0.1234 'International Tables Vol C Tables 4.2.6.8 and 6.1.1.4'
Fe Fe 0.3463 0.8444 'International Tables Vol C Tables 4.2.6.8 and 6.1.1.4'

loop_
_geom_angle_atom_site_label_1
_geom_angle_atom_site_label_2
_geom_angle_atom_site_label_3
_geom_angle
_geom_angle_publ_flag
O1 C1 Fe1 177.8(2) ?
O2 C2 Fe1 179.4(2) ?
O3 C3 Fe2 176.9(2) ?
O4 C4 Fe2 177.9(2) ?
O5 C5 Fe2 178.8(3) ?
O6 C6 Fe3 171.1(2) y
O7 C7 Fe3 179.5(3) y
O8 C8 Fe3 178.7(2) ?
N2 C9 N1 107.11(19) y
N2 C9 Fe1 125.81(16) y
N1 C9 Fe1 127.06(15) y
N2 C10 C11 101.87(19) ?
N2 C10 H10A 111.4 ?
C11 C10 H10A 111.4 ?
N2 C10 H10B 111.4 ?
C11 C10 H10B 111.4 ?
H10A C10 H10B 109.3 ?
N1 C11 C10 101.51(19) ?
N1 C11 H11A 111.5 ?
C10 C11 H11A 111.5 ?
N1 C11 H11B 111.5 ?
C10 C11 H11B 111.5 ?
H11A C11 H11B 109.3 ?
C1 Fe1 C2 93.25(11) ?
C1 Fe1 C9 93.83(9) ?
C2 Fe1 C9 94.43(9) ?
C1 Fe1 S1 91.35(8) ?
C2 Fe1 S1 166.56(7) ?
C9 Fe1 S1 97.85(6) ?
C1 Fe1 S2 167.25(8) ?
C2 Fe1 S2 93.01(7) ?
C9 Fe1 S2 96.75(6) ?
S1 Fe1 S2 80.19(2) ?
C1 Fe1 Fe3 112.25(7) ?
C2 Fe1 Fe3 111.75(7) ?
C9 Fe1 Fe3 140.93(6) ?
S1 Fe1 Fe3 54.894(15) ?
S2 Fe1 Fe3 55.044(15) ?
C3 Fe2 C5 98.20(12) ?
C3 Fe2 C4 100.26(11) ?
C5 Fe2 C4 92.60(12) ?
C3 Fe2 S2 100.61(8) ?
C5 Fe2 S2 91.48(9) ?
C4 Fe2 S2 157.92(8) ?
C3 Fe2 S1 97.66(8) ?
C5 Fe2 S1 163.11(9) ?
C4 Fe2 S1 90.25(8) ?
S2 Fe2 S1 79.92(2) ?
C3 Fe2 Fe3 144.06(8) ?
C5 Fe2 Fe3 107.88(9) ?
C4 Fe2 Fe3 102.73(7) ?
S2 Fe2 Fe3 55.470(15) ?
S1 Fe2 Fe3 55.298(15) ?
C7 Fe3 C8 93.34(11) ?
C7 Fe3 C6 97.10(11) ?
C8 Fe3 C6 97.96(11) ?
C7 Fe3 S1 157.49(8) ?
C8 Fe3 S1 90.38(8) ?
C6 Fe3 S1 104.36(7) ?
C7 Fe3 S2 87.25(8) ?
C8 Fe3 S2 151.60(8) ?
C6 Fe3 S2 110.16(8) ?
S1 Fe3 S2 79.13(2) ?
C7 Fe3 Fe2 102.74(8) ?
C8 Fe3 Fe2 97.80(8) ?
C6 Fe3 Fe2 153.80(7) ?
S1 Fe3 Fe2 54.748(16) ?
S2 Fe3 Fe2 54.655(16) ?
C7 Fe3 Fe1 129.23(8) ?
C8 Fe3 Fe1 136.70(8) ?
C6 Fe3 Fe1 72.29(7) ?
S1 Fe3 Fe1 54.085(15) ?
S2 Fe3 Fe1 54.060(15) ?
Fe2 Fe3 Fe1 81.885(12) y
C9 N1 C11 114.0(2) ?
C9 N1 H1N 125(2) ?
C11 N1 H1N 120.6(19) ?
C9 N2 C10 114.58(19) ?
C9 N2 H2N 119(2) ?
C10 N2 H2N 125(2) ?
Fe1 S1 Fe2 98.84(2) y
Fe1 S1 Fe3 71.021(18) ?
Fe2 S1 Fe3 69.954(17) ?
Fe1 S2 Fe2 98.85(2) y
Fe1 S2 Fe3 70.896(17) ?
Fe2 S2 Fe3 69.875(18) ?

loop_
_geom_bond_atom_site_label_1
_geom_bond_atom_site_label_2
_geom_bond_distance
_geom_bond_publ_flag
C1 O1 1.137(3) ?
C1 Fe1 1.795(2) ?
C2 O2 1.138(3) ?
C2 Fe1 1.798(2) ?
C3 O3 1.143(3) ?
C3 Fe2 1.788(2) ?
C4 O4 1.133(3) ?
C4 Fe2 1.812(2) ?
C5 O5 1.131(3) ?
C5 Fe2 1.811(3) ?
C6 O6 1.142(3) ?
C6 Fe1 2.686(3) y
C6 Fe3 1.795(2) ?
C7 O7 1.133(3) ?
C7 Fe3 1.789(2) ?
C8 O8 1.135(3) ?
C8 Fe3 1.790(2) ?
C9 N2 1.322(3) y
C9 N1 1.323(3) y
C9 Fe1 1.925(2) y
C10 N2 1.450(3) ?
C10 C11 1.525(4) ?
C10 H10A 0.9700 ?
C10 H10B 0.9700 ?
C11 N1 1.467(3) ?
C11 H11A 0.9700 ?
C11 H11B 0.9700 ?
Fe1 S1 2.2418(6) y
Fe1 S2 2.2428(5) y
Fe1 Fe2 3.4111(6) y
Fe1 Fe3 2.6176(4) y
Fe2 S2 2.2479(6) y
Fe2 S1 2.2494(6) y
Fe2 Fe3 2.5876(4) y
Fe3 S1 2.2645(5) y
Fe3 S2 2.2704(6) y
N1 H1N 0.85(3) ?
N2 H2N 0.84(3) ?

loop_
_geom_hbond_atom_site_label_D
_geom_hbond_atom_site_label_H
_geom_hbond_atom_site_label_A
_geom_hbond_site_symmetry_A
_geom_hbond_distance_DH
_geom_hbond_distance_HA
_geom_hbond_distance_DA
_geom_hbond_angle_DHA
_geom_hbond_publ_flag
C11 H11A O6 1_455 0.97 2.59 3.391(3) 140.5 y
N1 H1N S2 2_666 0.85(3) 2.87(3) 3.707(2) 170(2) y
N2 H2N S1 2_667 0.84(3) 2.64(3) 3.442(2) 162(3) y
